data_7026305
loop_
_publ_author_name
'Feng, Xun'
'Liu, Bin'
'Wang, Li-Ya'
'Zhao, Jian-She'
'Wang, Jian Ge'
'Weng, Ng Seik'
'Shi, Xin-Ge'

_publ_section_title
;
 A series of lanthanide-organic polymers incorporating
 nitrogen-heterocyclic and aliphatic carboxylate mixed-ligands:
 structures, luminescent and magnetic properties.
;
_journal_issue 34
_journal_name_full 'Dalton transactions (Cambridge, England : 2003)'
_journal_page_first 8038
_journal_page_last 8049
_journal_paper_doi 10.1039/c0dt00333f
_journal_volume 39
_journal_year 2010
_chemical_formula_sum 'C11 H17 N O19 Yb2'
_chemical_formula_weight 813.34
_chemical_name_systematic
;

?

;
_space_group_IT_number 2
_symmetry_cell_setting triclinic
_symmetry_space_group_name_Hall '-P 1'
_symmetry_space_group_name_H-M 'P -1'
_atom_sites_solution_hydrogens geom
_atom_sites_solution_primary direct
_atom_sites_solution_secondary difmap
_audit_creation_method SHELXL-97
_cell_angle_alpha 94.034(2)
_cell_angle_beta 103.297(2)
_cell_angle_gamma 107.688(2)
_cell_formula_units_Z 2
_cell_length_a 8.1983(14)
_cell_length_b 10.5672(18)
_cell_length_c 13.057(2)
_cell_measurement_reflns_used 4573
_cell_measurement_temperature 293(2)
_cell_measurement_theta_max 28.25
_cell_measurement_theta_min 2.70
_cell_volume 1036.7(3)
_computing_cell_refinement 'Bruker SMART'
_computing_data_collection 'Bruker SMART'
_computing_data_reduction 'Bruker SAINT'
_computing_molecular_graphics 'Bruker SHELXTL'
_computing_publication_material 'Bruker SHELXTL'
_computing_structure_refinement 'SHELXL-97 (Sheldrick, 1997)'
_computing_structure_solution 'SHELXS-97 (Sheldrick, 1990)'
_diffrn_ambient_temperature 293(2)
_diffrn_measured_fraction_theta_full 0.988
_diffrn_measured_fraction_theta_max 0.988
_diffrn_measurement_device_type 'CCD area detector'
_diffrn_measurement_method 'phi and omega scans'
_diffrn_radiation_monochromator graphite
_diffrn_radiation_source 'fine-focus sealed tube'
_diffrn_radiation_type MoK\a
_diffrn_radiation_wavelength 0.71073
_diffrn_reflns_av_R_equivalents 0.0192
_diffrn_reflns_av_sigmaI/netI 0.0282
_diffrn_reflns_limit_h_max 9
_diffrn_reflns_limit_h_min -9
_diffrn_reflns_limit_k_max 12
_diffrn_reflns_limit_k_min -12
_diffrn_reflns_limit_l_max 15
_diffrn_reflns_limit_l_min -15
_diffrn_reflns_number 7753
_diffrn_reflns_theta_full 25.50
_diffrn_reflns_theta_max 25.50
_diffrn_reflns_theta_min 2.70
_exptl_absorpt_coefficient_mu 9.062
_exptl_absorpt_correction_T_max 0.3080
_exptl_absorpt_correction_T_min 0.2103
_exptl_absorpt_correction_type multi-scan
_exptl_absorpt_process_details sadabs
_exptl_crystal_colour colourless
_exptl_crystal_density_diffrn 2.606
_exptl_crystal_density_method 'not measured'
_exptl_crystal_description block
_exptl_crystal_F_000 764
_exptl_crystal_size_max 0.25
_exptl_crystal_size_mid 0.22
_exptl_crystal_size_min 0.17
_refine_diff_density_max 1.841
_refine_diff_density_min -0.967
_refine_diff_density_rms 0.212
_refine_ls_extinction_method none
_refine_ls_goodness_of_fit_ref 1.047
_refine_ls_hydrogen_treatment constr
_refine_ls_matrix_type full
_refine_ls_number_parameters 298
_refine_ls_number_reflns 3812
_refine_ls_number_restraints 0
_refine_ls_restrained_S_all 1.047
_refine_ls_R_factor_all 0.0387
_refine_ls_R_factor_gt 0.0329
_refine_ls_shift/su_max 0.001
_refine_ls_shift/su_mean 0.000
_refine_ls_structure_factor_coef Fsqd
_refine_ls_weighting_details 'calc w=1/[\s^2^(Fo^2^)+(0.0489P)^2^+9.4861P] where P=(Fo^2^+2Fc^2^)/3'
_refine_ls_weighting_scheme calc
_refine_ls_wR_factor_gt 0.0882
_refine_ls_wR_factor_ref 0.0935
_reflns_number_gt 3350
_reflns_number_total 3812
_reflns_threshold_expression >2sigma(I)
_cod_data_source_file c0dt00333f.txt
_cod_data_source_block h
_cod_depositor_comments
;
The following automatic conversions were performed:

'_symmetry_cell_setting' value 'Triclinic' changed to 'triclinic'
according to /home/saulius/struct/CIF-dictionaries/cif_core.dic
dictionary named 'cif_core.dic' version 2.4.2 from 2011-04-26.

Automatic conversion script
Id: cif_fix_values 1891 2012-01-12 08:04:46Z andrius 
;
_cod_original_sg_symbol_H-M P-1
_cod_database_code 7026305

loop_
_symmetry_equiv_pos_as_xyz
'x, y, z'
'-x, -y, -z'

loop_
_atom_site_label
_atom_site_type_symbol
_atom_site_fract_x
_atom_site_fract_y
_atom_site_fract_z
_atom_site_U_iso_or_equiv
_atom_site_adp_type
_atom_site_occupancy
_atom_site_symmetry_multiplicity
_atom_site_calc_flag
_atom_site_refinement_flags
Yb1 Yb 0.32825(4) 1.02855(3) 0.18850(2) 0.01664(11) Uani 1 1 d .
Yb2 Yb 0.77741(4) 0.67889(3) 0.39521(2) 0.01572(11) Uani 1 1 d .
O1 O 0.0441(7) 0.8575(5) 0.1457(4) 0.0215(11) Uani 1 1 d .
O2 O -0.0479(7) 0.8188(5) 0.2925(4) 0.0173(10) Uani 1 1 d .
O3 O -0.4206(7) 0.4480(5) 0.3394(4) 0.0178(11) Uani 1 1 d .
O4 O -0.5370(8) 0.2576(5) 0.2264(4) 0.0264(12) Uani 1 1 d .
O5 O 0.5687(6) 1.0271(4) 0.3385(4) 0.0147(10) Uani 1 1 d .
O6 O 0.7366(6) 0.9071(5) 0.4085(4) 0.0153(10) Uani 1 1 d .
O7 O 0.5130(6) 0.6890(5) 0.2713(4) 0.0171(10) Uani 1 1 d .
O8 O 0.3689(7) 0.8164(5) 0.1894(4) 0.0273(13) Uani 1 1 d .
O9 O 0.3965(7) 0.9309(5) -0.1321(4) 0.0216(11) Uani 1 1 d .
O10 O 0.2800(6) 0.9737(5) -0.0005(4) 0.0195(11) Uani 1 1 d .
O11 O 0.8352(6) 0.5474(5) 0.5386(4) 0.0165(10) Uani 1 1 d .
O12 O 0.9804(6) 0.4113(5) 0.6064(4) 0.0161(10) Uani 1 1 d .
N1 N -0.2510(7) 0.5734(5) 0.2085(4) 0.0110(11) Uani 1 1 d .
C1 C -0.1591(9) 0.6448(7) 0.1467(5) 0.0137(14) Uani 1 1 d .
C2 C -0.1710(12) 0.5874(8) 0.0451(6) 0.0292(19) Uani 1 1 d .
H2 H -0.1068 0.6369 0.0027 0.035 Uiso 1 1 calc R
C3 C -0.2796(13) 0.4556(8) 0.0075(6) 0.035(2) Uani 1 1 d .
H3 H -0.2894 0.4157 -0.0604 0.042 Uiso 1 1 calc R
C4 C -0.3724(12) 0.3850(7) 0.0719(6) 0.0261(18) Uani 1 1 d .
H4 H -0.4466 0.2967 0.0479 0.031 Uiso 1 1 calc R
C5 C -0.3544(9) 0.4465(7) 0.1729(5) 0.0151(14) Uani 1 1 d .
C6 C -0.0451(9) 0.7851(7) 0.1980(6) 0.0159(14) Uani 1 1 d .
C7 C -0.4454(9) 0.3777(6) 0.2529(5) 0.0130(13) Uani 1 1 d .
C8 C 0.6097(9) 0.9230(6) 0.3441(5) 0.0128(14) Uani 1 1 d .
C9 C 0.4856(9) 0.7975(7) 0.2607(5) 0.0165(15) Uani 1 1 d .
C10 C 0.4053(9) 0.9722(7) -0.0383(5) 0.0159(14) Uani 1 1 d .
C11 C 0.9459(8) 0.4880(6) 0.5422(5) 0.0113(13) Uani 1 1 d .
O13 O 0.1100(8) 1.1350(6) 0.1106(5) 0.0363(15) Uani 1 1 d .
H1W H 0.0332 1.0758 0.0631 0.054 Uiso 1 1 d R
H2W H 0.0587 1.1618 0.1541 0.054 Uiso 1 1 d R
O14 O 0.2193(7) 1.0604(6) 0.3371(4) 0.0258(12) Uani 1 1 d .
H3W H 0.1459 0.9893 0.3426 0.039 Uiso 1 1 d R
H4W H 0.2572 1.1148 0.3936 0.039 Uiso 1 1 d R
O15 O 1.0142(7) 0.8291(5) 0.5381(4) 0.0210(11) Uani 1 1 d .
H5W H 1.0681 0.8963 0.5156 0.031 Uiso 1 1 d R
H6W H 1.0552 0.8315 0.6031 0.031 Uiso 1 1 d R
O16 O 0.5907(7) 0.6853(5) 0.5128(4) 0.0209(11) Uani 1 1 d .
H7W H 0.4879 0.6715 0.4773 0.031 Uiso 1 1 d R
H8W H 0.5940 0.6532 0.5696 0.031 Uiso 1 1 d R
O17 O 0.3537(7) 0.8073(5) 0.4608(4) 0.0258(12) Uani 1 1 d .
H9W H 0.3645 0.8667 0.4213 0.039 Uiso 1 1 d R
H10W H 0.2479 0.7606 0.4515 0.039 Uiso 1 1 d R
O18 O 0.0840(16) 0.7581(10) 0.7320(8) 0.138(6) Uani 1 1 d .
H12W H 0.1723 0.8108 0.7790 0.207 Uiso 1 1 d R
H11W H 0.0152 0.7007 0.7581 0.207 Uiso 1 1 d R
O19 O 0.8443(14) 0.5401(12) 0.7772(7) 0.109(5) Uani 1 1 d .
H14W H 0.7378 0.4917 0.7649 0.163 Uiso 1 1 d R
H13W H 0.9067 0.4961 0.7608 0.163 Uiso 1 1 d R

loop_
_atom_site_aniso_label
_atom_site_aniso_U_11
_atom_site_aniso_U_22
_atom_site_aniso_U_33
_atom_site_aniso_U_23
_atom_site_aniso_U_13
_atom_site_aniso_U_12
Yb1 0.01775(18) 0.01580(17) 0.01514(18) 0.00082(12) 0.00337(12) 0.00484(13)
Yb2 0.01586(18) 0.01557(18) 0.01520(18) 0.00112(12) 0.00325(13) 0.00536(13)
O1 0.022(3) 0.017(2) 0.022(3) 0.003(2) 0.013(2) -0.004(2)
O2 0.023(3) 0.014(2) 0.010(2) -0.0033(18) 0.007(2) -0.001(2)
O3 0.024(3) 0.012(2) 0.014(2) 0.0013(19) 0.010(2) -0.002(2)
O4 0.033(3) 0.009(2) 0.032(3) -0.001(2) 0.009(3) 0.000(2)
O5 0.020(3) 0.012(2) 0.011(2) -0.0020(18) -0.0004(19) 0.007(2)
O6 0.012(2) 0.016(2) 0.013(2) -0.0016(19) -0.0045(19) 0.0030(19)
O7 0.015(2) 0.012(2) 0.021(3) -0.0024(19) -0.004(2) 0.0053(19)
O8 0.030(3) 0.014(2) 0.026(3) -0.008(2) -0.018(2) 0.012(2)
O9 0.017(3) 0.035(3) 0.006(2) -0.008(2) 0.0004(19) 0.003(2)
O10 0.011(2) 0.037(3) 0.009(2) -0.002(2) 0.0034(19) 0.008(2)
O11 0.017(3) 0.019(2) 0.021(3) 0.008(2) 0.010(2) 0.013(2)
O12 0.021(3) 0.018(2) 0.015(2) 0.011(2) 0.010(2) 0.010(2)
N1 0.010(3) 0.011(3) 0.012(3) 0.000(2) 0.005(2) 0.002(2)
C1 0.018(4) 0.013(3) 0.012(3) 0.000(3) 0.009(3) 0.005(3)
C2 0.038(5) 0.029(4) 0.014(4) -0.001(3) 0.014(3) -0.003(4)
C3 0.056(6) 0.030(4) 0.012(4) -0.008(3) 0.011(4) 0.006(4)
C4 0.043(5) 0.013(3) 0.012(4) -0.009(3) 0.004(3) 0.000(3)
C5 0.020(4) 0.013(3) 0.013(3) 0.002(3) 0.004(3) 0.006(3)
C6 0.011(3) 0.015(3) 0.022(4) 0.004(3) 0.006(3) 0.004(3)
C7 0.011(3) 0.014(3) 0.011(3) 0.000(3) -0.001(3) 0.004(3)
C8 0.013(3) 0.012(3) 0.011(3) -0.003(3) 0.003(3) 0.000(3)
C9 0.012(3) 0.016(4) 0.015(4) -0.007(3) -0.002(3) 0.002(3)
C10 0.018(4) 0.015(3) 0.011(3) 0.003(3) 0.001(3) 0.004(3)
C11 0.008(3) 0.013(3) 0.010(3) -0.003(3) 0.003(3) 0.000(3)
O13 0.032(3) 0.035(3) 0.042(4) 0.006(3) -0.004(3) 0.020(3)
O14 0.024(3) 0.030(3) 0.019(3) -0.009(2) 0.012(2) 0.001(2)
O15 0.021(3) 0.017(2) 0.016(3) 0.000(2) -0.004(2) 0.001(2)
O16 0.020(3) 0.033(3) 0.017(3) 0.011(2) 0.012(2) 0.013(2)
O17 0.020(3) 0.025(3) 0.034(3) 0.004(2) 0.011(2) 0.008(2)
O18 0.140(10) 0.076(7) 0.078(7) 0.043(6) -0.080(7) -0.061(7)
O19 0.083(7) 0.147(10) 0.037(5) -0.014(5) 0.024(5) -0.046(7)

loop_
_atom_type_symbol
_atom_type_description
_atom_type_scat_dispersion_real
_atom_type_scat_dispersion_imag
_atom_type_scat_source
C C 0.0033 0.0016 'International Tables Vol C Tables 4.2.6.8 and 6.1.1.4'
H H 0.0000 0.0000 'International Tables Vol C Tables 4.2.6.8 and 6.1.1.4'
N N 0.0061 0.0033 'International Tables Vol C Tables 4.2.6.8 and 6.1.1.4'
O O 0.0106 0.0060 'International Tables Vol C Tables 4.2.6.8 and 6.1.1.4'
Yb Yb -0.3850 5.5486 'International Tables Vol C Tables 4.2.6.8 and 6.1.1.4'

loop_
_geom_angle_atom_site_label_1
_geom_angle_atom_site_label_2
_geom_angle_atom_site_label_3
_geom_angle
_geom_angle_site_symmetry_1
_geom_angle_site_symmetry_3
O4 Yb1 O14 83.7(2) 1_665 .
O4 Yb1 O8 146.1(2) 1_665 .
O14 Yb1 O8 105.7(2) . .
O4 Yb1 O1 142.25(19) 1_665 .
O14 Yb1 O1 76.44(18) . .
O8 Yb1 O1 71.12(19) . .
O4 Yb1 O10 105.34(19) 1_665 .
O14 Yb1 O10 150.47(18) . .
O8 Yb1 O10 82.65(19) . .
O1 Yb1 O10 79.88(17) . .
O4 Yb1 O5 83.75(18) 1_665 .
O14 Yb1 O5 76.87(18) . .
O8 Yb1 O5 67.49(15) . .
O1 Yb1 O5 121.34(17) . .
O10 Yb1 O5 131.37(16) . .
O4 Yb1 O9 75.61(19) 1_665 2_675
O14 Yb1 O9 142.74(17) . 2_675
O8 Yb1 O9 78.0(2) . 2_675
O1 Yb1 O9 136.51(17) . 2_675
O10 Yb1 O9 66.24(16) . 2_675
O5 Yb1 O9 70.44(16) . 2_675
O4 Yb1 O13 71.7(2) 1_665 .
O14 Yb1 O13 80.6(2) . .
O8 Yb1 O13 141.35(19) . .
O1 Yb1 O13 73.6(2) . .
O10 Yb1 O13 75.98(19) . .
O5 Yb1 O13 148.21(18) . .
O9 Yb1 O13 120.1(2) 2_675 .
O4 Yb1 C9 128.93(19) 1_665 .
O14 Yb1 C9 97.71(19) . .
O8 Yb1 C9 19.53(17) . .
O1 Yb1 C9 85.82(18) . .
O10 Yb1 C9 97.89(17) . .
O5 Yb1 C9 47.96(15) . .
O9 Yb1 C9 73.32(19) 2_675 .
O13 Yb1 C9 159.24(19) . .
O4 Yb1 H3W 99.9 1_665 .
O14 Yb1 H3W 16.4 . .
O8 Yb1 H3W 93.1 . .
O1 Yb1 H3W 61.7 . .
O10 Yb1 H3W 140.4 . .
O5 Yb1 H3W 80.9 . .
O9 Yb1 H3W 151.3 2_675 .
O13 Yb1 H3W 83.8 . .
C9 Yb1 H3W 89.1 . .
O15 Yb2 O16 85.17(18) . .
O15 Yb2 O7 136.71(16) . .
O16 Yb2 O7 78.91(17) . .
O15 Yb2 O2 80.17(17) . 1_655
O16 Yb2 O2 141.95(17) . 1_655
O7 Yb2 O2 88.11(17) . 1_655
O15 Yb2 O3 143.87(17) . 1_655
O16 Yb2 O3 83.32(17) . 1_655
O7 Yb2 O3 73.82(16) . 1_655
O2 Yb2 O3 127.24(15) 1_655 1_655
O15 Yb2 O12 78.39(17) . 2_766
O16 Yb2 O12 135.49(16) . 2_766
O7 Yb2 O12 138.33(16) . 2_766
O2 Yb2 O12 75.28(16) 1_655 2_766
O3 Yb2 O12 86.23(17) 1_655 2_766
O15 Yb2 O11 72.97(17) . .
O16 Yb2 O11 69.94(16) . .
O7 Yb2 O11 134.88(17) . .
O2 Yb2 O11 136.02(16) 1_655 .
O3 Yb2 O11 70.91(16) 1_655 .
O12 Yb2 O11 65.75(15) 2_766 .
O15 Yb2 O6 71.17(15) . .
O16 Yb2 O6 71.05(17) . .
O7 Yb2 O6 65.61(15) . .
O2 Yb2 O6 71.00(16) 1_655 .
O3 Yb2 O6 135.09(16) 1_655 .
O12 Yb2 O6 137.54(16) 2_766 .
O11 Yb2 O6 128.27(15) . .
O15 Yb2 N1 135.90(18) . 1_655
O16 Yb2 N1 138.91(18) . 1_655
O7 Yb2 N1 69.11(17) . 1_655
O2 Yb2 N1 63.45(16) 1_655 1_655
O3 Yb2 N1 63.79(16) 1_655 1_655
O12 Yb2 N1 69.27(17) 2_766 1_655
O11 Yb2 N1 116.62(16) . 1_655
O6 Yb2 N1 115.09(16) . 1_655
C6 O1 Yb1 134.7(5) . .
C6 O2 Yb2 126.0(4) . 1_455
C7 O3 Yb2 125.5(4) . 1_455
C7 O4 Yb1 172.0(5) . 1_445
C8 O5 Yb1 118.4(4) . .
C8 O6 Yb2 118.6(4) . .
C9 O7 Yb2 121.4(4) . .
C9 O8 Yb1 121.1(4) . .
C10 O9 Yb1 119.2(4) . 2_675
C10 O10 Yb1 120.5(4) . .
C11 O11 Yb2 120.6(4) . .
C11 O12 Yb2 120.6(4) . 2_766
C5 N1 C1 120.3(6) . .
C5 N1 Yb2 119.7(4) . 1_455
C1 N1 Yb2 120.0(4) . 1_455
N1 C1 C2 120.5(6) . .
N1 C1 C6 114.5(6) . .
C2 C1 C6 125.0(6) . .
C3 C2 C1 119.3(7) . .
C3 C2 H2 120.3 . .
C1 C2 H2 120.3 . .
C4 C3 C2 119.1(7) . .
C4 C3 H3 120.5 . .
C2 C3 H3 120.5 . .
C3 C4 C5 119.3(7) . .
C3 C4 H4 120.4 . .
C5 C4 H4 120.4 . .
N1 C5 C4 121.5(7) . .
N1 C5 C7 114.2(6) . .
C4 C5 C7 124.3(6) . .
O1 C6 O2 125.7(6) . .
O1 C6 C1 118.2(6) . .
O2 C6 C1 116.1(6) . .
O4 C7 O3 126.1(7) . .
O4 C7 C5 117.3(6) . .
O3 C7 C5 116.6(6) . .
O6 C8 O5 127.6(6) . .
O6 C8 C9 116.4(6) . .
O5 C8 C9 116.1(6) . .
O7 C9 O8 126.3(6) . .
O7 C9 C8 117.2(6) . .
O8 C9 C8 116.5(6) . .
O7 C9 Yb1 165.4(5) . .
O8 C9 Yb1 39.4(3) . .
C8 C9 Yb1 77.2(4) . .
O10 C10 O9 127.2(6) . .
O10 C10 C10 117.1(7) . 2_675
O9 C10 C10 115.6(8) . 2_675
O11 C11 O12 127.3(6) . .
O11 C11 C11 116.5(7) . 2_766
O12 C11 C11 116.2(7) . 2_766
Yb1 O13 H1W 104.9 . .
Yb1 O13 H2W 115.2 . .
H1W O13 H2W 108.7 . .
Yb1 O14 H3W 110.0 . .
Yb1 O14 H4W 134.8 . .
H3W O14 H4W 111.8 . .
Yb2 O15 H5W 110.1 . .
Yb2 O15 H6W 137.3 . .
H5W O15 H6W 112.6 . .
Yb2 O16 H7W 109.7 . .
Yb2 O16 H8W 126.5 . .
H7W O16 H8W 112.1 . .
H9W O17 H10W 111.8 . .
H12W O18 H11W 112.4 . .
H14W O19 H13W 111.3 . .

loop_
_geom_bond_atom_site_label_1
_geom_bond_atom_site_label_2
_geom_bond_distance
_geom_bond_site_symmetry_2
Yb1 O4 2.298(5) 1_665
Yb1 O14 2.359(5) .
Yb1 O8 2.365(5) .
Yb1 O1 2.389(5) .
Yb1 O10 2.406(5) .
Yb1 O5 2.443(5) .
Yb1 O9 2.458(5) 2_675
Yb1 O13 2.460(5) .
Yb1 C9 3.192(7) .
Yb1 H3W 2.7531 .
Yb2 O15 2.412(5) .
Yb2 O16 2.415(5) .
Yb2 O7 2.425(5) .
Yb2 O2 2.432(5) 1_655
Yb2 O3 2.432(5) 1_655
Yb2 O12 2.453(5) 2_766
Yb2 O11 2.453(5) .
Yb2 O6 2.533(5) .
Yb2 N1 2.538(5) 1_655
O1 C6 1.245(8) .
O2 C6 1.267(9) .
O2 Yb2 2.432(5) 1_455
O3 C7 1.247(8) .
O3 Yb2 2.432(5) 1_455
O4 C7 1.238(8) .
O4 Yb1 2.298(5) 1_445
O5 C8 1.247(8) .
O6 C8 1.241(8) .
O7 C9 1.245(8) .
O8 C9 1.246(8) .
O9 C10 1.249(9) .
O9 Yb1 2.458(5) 2_675
O10 C10 1.242(9) .
O11 C11 1.245(8) .
O12 C11 1.251(8) .
O12 Yb2 2.453(5) 2_766
N1 C5 1.332(9) .
N1 C1 1.344(9) .
N1 Yb2 2.538(5) 1_455
C1 C2 1.389(10) .
C1 C6 1.500(9) .
C2 C3 1.386(11) .
C2 H2 0.9300 .
C3 C4 1.370(12) .
C3 H3 0.9300 .
C4 C5 1.385(10) .
C4 H4 0.9300 .
C5 C7 1.520(10) .
C8 C9 1.564(9) .
C10 C10 1.551(13) 2_675
C11 C11 1.556(12) 2_766
O13 H1W 0.8359 .
O13 H2W 0.8601 .
O14 H3W 0.8268 .
O14 H4W 0.8353 .
O15 H5W 0.8272 .
O15 H6W 0.8333 .
O16 H7W 0.8263 .
O16 H8W 0.8358 .
O17 H9W 0.8362 .
O17 H10W 0.8331 .
O18 H12W 0.8451 .
O18 H11W 0.8439 .
O19 H14W 0.8381 .
O19 H13W 0.8395 .

loop_
_geom_hbond_atom_site_label_D
_geom_hbond_atom_site_label_H
_geom_hbond_atom_site_label_A
_geom_hbond_distance_DH
_geom_hbond_distance_HA
_geom_hbond_distance_DA
_geom_hbond_angle_DHA
_geom_hbond_site_symmetry_A
O13 H1W O10 0.84 2.39 3.005(8) 131.4 2_575
O13 H2W O18 0.86 2.35 3.209(18) 177.4 2_576
O14 H3W O2 0.83 1.95 2.731(7) 156.4 .
O14 H4W O16 0.84 2.20 2.967(8) 152.4 2_676
O14 H4W O6 0.84 2.60 3.240(7) 134.2 2_676
O15 H5W O6 0.83 2.20 2.835(7) 134.3 2_776
O15 H6W O18 0.83 1.90 2.675(10) 154.9 1_655
O16 H7W O17 0.83 2.05 2.634(7) 127.1 .
O16 H8W O3 0.84 2.15 2.843(7) 140.6 2_566
O17 H9W O5 0.84 2.49 3.222(7) 146.3 .
O17 H10W O12 0.83 2.11 2.894(7) 156.0 2_666
O17 H10W O15 0.83 2.68 3.235(7) 125.1 1_455
O18 H11W O11 0.84 2.99 3.094(10) 88.8 1_455
O18 H11W O13 0.84 2.91 3.209(18) 103.1 2_576
O19 H13W O12 0.84 2.42 3.117(12) 140.6 .
O19 H14W O7 0.84 2.27 3.076(10) 162.5 2_666

loop_
_geom_torsion_atom_site_label_1
_geom_torsion_atom_site_label_2
_geom_torsion_atom_site_label_3
_geom_torsion_atom_site_label_4
_geom_torsion
_geom_torsion_site_symmetry_1
_geom_torsion_site_symmetry_4
O4 Yb1 O1 C6 -95.4(7) 1_665 .
O14 Yb1 O1 C6 -35.2(6) . .
O8 Yb1 O1 C6 77.0(7) . .
O10 Yb1 O1 C6 162.6(7) . .
O5 Yb1 O1 C6 30.0(7) . .
O9 Yb1 O1 C6 124.1(6) 2_675 .
O13 Yb1 O1 C6 -119.2(7) . .
C9 Yb1 O1 C6 63.8(6) . .
O4 Yb1 O5 C8 -157.5(5) 1_665 .
O14 Yb1 O5 C8 117.6(5) . .
O8 Yb1 O5 C8 4.2(5) . .
O1 Yb1 O5 C8 52.7(5) . .
O10 Yb1 O5 C8 -52.5(6) . .
O9 Yb1 O5 C8 -80.6(5) 2_675 .
O13 Yb1 O5 C8 163.6(5) . .
C9 Yb1 O5 C8 4.3(5) . .
O15 Yb2 O6 C8 178.8(5) . .
O16 Yb2 O6 C8 -89.9(5) . .
O7 Yb2 O6 C8 -3.8(5) . .
O2 Yb2 O6 C8 93.0(5) 1_655 .
O3 Yb2 O6 C8 -31.1(6) 1_655 .
O12 Yb2 O6 C8 132.2(5) 2_766 .
O11 Yb2 O6 C8 -132.8(5) . .
N1 Yb2 O6 C8 46.1(5) 1_655 .
O15 Yb2 O7 C9 11.4(7) . .
O16 Yb2 O7 C9 82.0(5) . .
O2 Yb2 O7 C9 -62.1(5) 1_655 .
O3 Yb2 O7 C9 168.1(6) 1_655 .
O12 Yb2 O7 C9 -127.3(5) 2_766 .
O11 Yb2 O7 C9 128.4(5) . .
O6 Yb2 O7 C9 7.9(5) . .
N1 Yb2 O7 C9 -124.3(6) 1_655 .
O4 Yb1 O8 C9 34.4(8) 1_665 .
O14 Yb1 O8 C9 -67.9(6) . .
O1 Yb1 O8 C9 -137.2(6) . .
O10 Yb1 O8 C9 141.1(6) . .
O5 Yb1 O8 C9 0.3(6) . .
O9 Yb1 O8 C9 73.9(6) 2_675 .
O13 Yb1 O8 C9 -162.5(5) . .
O4 Yb1 O10 C10 75.9(5) 1_665 .
O14 Yb1 O10 C10 -179.5(5) . .
O8 Yb1 O10 C10 -70.4(5) . .
O1 Yb1 O10 C10 -142.5(5) . .
O5 Yb1 O10 C10 -19.3(6) . .
O9 Yb1 O10 C10 9.6(5) 2_675 .
O13 Yb1 O10 C10 142.0(6) . .
C9 Yb1 O10 C10 -58.2(5) . .
O15 Yb2 O11 C11 -89.9(5) . .
O16 Yb2 O11 C11 179.1(5) . .
O7 Yb2 O11 C11 129.8(5) . .
O2 Yb2 O11 C11 -35.0(6) 1_655 .
O3 Yb2 O11 C11 89.3(5) 1_655 .
O12 Yb2 O11 C11 -5.2(5) 2_766 .
O6 Yb2 O11 C11 -137.7(4) . .
N1 Yb2 O11 C11 43.5(5) 1_655 .
C5 N1 C1 C2 0.2(10) . .
Yb2 N1 C1 C2 178.8(6) 1_455 .
C5 N1 C1 C6 -178.7(6) . .
Yb2 N1 C1 C6 0.0(8) 1_455 .
N1 C1 C2 C3 0.3(13) . .
C6 C1 C2 C3 179.0(8) . .
C1 C2 C3 C4 -0.2(14) . .
C2 C3 C4 C5 -0.5(14) . .
C1 N1 C5 C4 -0.9(10) . .
Yb2 N1 C5 C4 -179.5(6) 1_455 .
C1 N1 C5 C7 178.3(6) . .
Yb2 N1 C5 C7 -0.4(7) 1_455 .
C3 C4 C5 N1 1.0(12) . .
C3 C4 C5 C7 -178.0(7) . .
Yb1 O1 C6 O2 33.7(11) . .
Yb1 O1 C6 C1 -145.7(5) . .
Yb2 O2 C6 O1 179.7(5) 1_455 .
Yb2 O2 C6 C1 -0.9(8) 1_455 .
N1 C1 C6 O1 -180.0(6) . .
C2 C1 C6 O1 1.2(11) . .
N1 C1 C6 O2 0.6(9) . .
C2 C1 C6 O2 -178.2(7) . .
Yb1 O4 C7 O3 -87(4) 1_445 .
Yb1 O4 C7 C5 93(4) 1_445 .
Yb2 O3 C7 O4 175.1(5) 1_455 .
Yb2 O3 C7 C5 -4.9(8) 1_455 .
N1 C5 C7 O4 -176.8(6) . .
C4 C5 C7 O4 2.3(10) . .
N1 C5 C7 O3 3.3(9) . .
C4 C5 C7 O3 -177.7(7) . .
Yb2 O6 C8 O5 179.9(5) . .
Yb2 O6 C8 C9 0.4(8) . .
Yb1 O5 C8 O6 173.3(6) . .
Yb1 O5 C8 C9 -7.3(8) . .
Yb2 O7 C9 O8 168.9(6) . .
Yb2 O7 C9 C8 -10.7(9) . .
Yb2 O7 C9 Yb1 177.5(17) . .
Yb1 O8 C9 O7 176.6(6) . .
Yb1 O8 C9 C8 -3.7(9) . .
O6 C8 C9 O7 6.6(10) . .
O5 C8 C9 O7 -172.9(6) . .
O6 C8 C9 O8 -173.0(6) . .
O5 C8 C9 O8 7.4(10) . .
O6 C8 C9 Yb1 -175.5(6) . .
O5 C8 C9 Yb1 5.0(5) . .
O4 Yb1 C9 O7 -167(2) 1_665 .
O14 Yb1 C9 O7 105(2) . .
O8 Yb1 C9 O7 -10.9(18) . .
O1 Yb1 C9 O7 29(2) . .
O10 Yb1 C9 O7 -50(2) . .
O5 Yb1 C9 O7 169(2) . .
O9 Yb1 C9 O7 -112(2) 2_675 .
O13 Yb1 C9 O7 21(2) . .
O4 Yb1 C9 O8 -156.1(6) 1_665 .
O14 Yb1 C9 O8 115.9(6) . .
O1 Yb1 C9 O8 40.2(6) . .
O10 Yb1 C9 O8 -39.0(6) . .
O5 Yb1 C9 O8 -179.7(7) . .
O9 Yb1 C9 O8 -101.2(6) 2_675 .
O13 Yb1 C9 O8 32.1(10) . .
O4 Yb1 C9 C8 20.5(5) 1_665 .
O14 Yb1 C9 C8 -67.6(4) . .
O8 Yb1 C9 C8 176.6(8) . .
O1 Yb1 C9 C8 -143.3(4) . .
O10 Yb1 C9 C8 137.6(4) . .
O5 Yb1 C9 C8 -3.1(3) . .
O9 Yb1 C9 C8 75.3(4) 2_675 .
O13 Yb1 C9 C8 -151.3(5) . .
Yb1 O10 C10 O9 171.0(6) . .
Yb1 O10 C10 C10 -9.2(10) . 2_675
Yb1 O9 C10 O10 171.2(6) 2_675 .
Yb1 O9 C10 C10 -8.6(10) 2_675 2_675
Yb2 O11 C11 O12 -175.2(5) . .
Yb2 O11 C11 C11 5.0(9) . 2_766
Yb2 O12 C11 O11 -175.1(5) 2_766 .
Yb2 O12 C11 C11 4.7(9) 2_766 2_766
